data_8104394
loop_
_publ_author_name
'Cordier, G.'
'Ochmann, H.'

_publ_section_title
;
 Crystal structure of potassium phyllo-diantimonidodigallate
;
_journal_name_full 'Zeitschrift fuer Kristallographie (149,1979-)'
_journal_page_first 297
_journal_page_last 298
_journal_volume 197
_journal_year 1991
_chemical_formula_sum 'Ga K Sb2'
_chemical_name_systematic 'K (Ga Sb2)'
_space_group_IT_number 64
_symmetry_space_group_name_Hall '-C 2ac 2'
_symmetry_space_group_name_H-M 'C m c e'
_cell_angle_alpha 90
_cell_angle_beta 90
_cell_angle_gamma 90
_cell_formula_units_Z 32
_cell_length_a 7.65
_cell_length_b 18.048
_cell_length_c 29.635
_cell_volume 4091.621
_citation_journal_id_ASTM ZEKRDZ
_cod_data_source_file Cordier_ZEKRDZ_1991_1486.cif
_cod_data_source_block Ga1K1Sb2
_cod_original_cell_volume 4091.622
_cod_original_sg_symbol_H-M 'C m c a'
_cod_original_formula_sum 'Ga1 K1 Sb2'
_cod_database_code 8104394

loop_
_symmetry_equiv_pos_as_xyz
x,y,z
-x+1/2,-y,z+1/2
x,-y,-z
-x+1/2,y,-z+1/2
-x,-y,-z
x-1/2,y,-z-1/2
-x,y,z
x-1/2,-y,z-1/2
x+1/2,y+1/2,z
-x+1,-y+1/2,z+1/2
x+1/2,-y+1/2,-z
-x+1,y+1/2,-z+1/2
-x+1/2,-y+1/2,-z
x,y+1/2,-z-1/2
-x+1/2,y+1/2,z
x,-y+1/2,z-1/2

loop_
_atom_site_label
_atom_site_type_symbol
_atom_site_fract_x
_atom_site_fract_y
_atom_site_fract_z
_atom_site_occupancy
_atom_site_U_iso_or_equiv
K3 K 0 0.7979 0.9899 1 0.0
K1 K 0.7137 0 0 1 0.0
Sb2 Sb 0 0.7353 0.6929 1 0.0
Sb4 Sb 0 0.8618 0.5787 1 0.0
K2 K 0 0.6568 0.8056 1 0.0
Sb5 Sb 0 0.044 0.3453 1 0.0
Sb3 Sb 0 0.547 0.4158 1 0.0
Ga2 Ga 0.2258 0.0381 0.8705 1 0.0
Sb7 Sb 0.8147 0.8478 0.4237 1 0.0
Ga1 Ga 0.7789 0.7726 0.6249 1 0.0
K4 K 0.25 0.0979 0.25 1 0.0
Sb6 Sb 0 0.5786 0.6955 1 0.0
Sb1 Sb 0 0.1514 0.1535 1 0.0
